data_7026239
loop_
_publ_author_name
'Boutadla, Youcef'
'Davies, David L.'
'Al-Duaij, Omar'
'Fawcett, John'
'Jones, Rachel C.'
'Singh, Kuldip'

_publ_section_title
;
 Alkyne insertion into cyclometallated pyrazole and imine complexes of
 iridium, rhodium and ruthenium; relevance to catalytic formation of
 carbo- and heterocycles.
;
_journal_issue 43
_journal_name_full 'Dalton transactions (Cambridge, England : 2003)'
_journal_page_first 10447
_journal_page_last 10457
_journal_paper_doi 10.1039/c0dt00280a
_journal_volume 39
_journal_year 2010
_chemical_formula_moiety 'C26 H29 Cl N Rh'
_chemical_formula_sum 'C26 H29 Cl N Rh'
_chemical_formula_weight 493.86
_chemical_name_systematic
;
?
;
_space_group_IT_number 61
_symmetry_cell_setting orthorhombic
_symmetry_space_group_name_Hall '-P 2ac 2ab'
_symmetry_space_group_name_H-M 'P b c a'
_atom_sites_solution_hydrogens geom
_atom_sites_solution_primary direct
_atom_sites_solution_secondary difmap
_audit_creation_method SHELXL-97
_cell_angle_alpha 90.00
_cell_angle_beta 90.00
_cell_angle_gamma 90.00
_cell_formula_units_Z 8
_cell_length_a 13.159(4)
_cell_length_b 14.219(4)
_cell_length_c 23.675(7)
_cell_measurement_reflns_used 518
_cell_measurement_temperature 150(2)
_cell_measurement_theta_max 24.254
_cell_measurement_theta_min 2.278
_cell_volume 4430(2)
_computing_cell_refinement 'Bruker SMART'
_computing_data_collection 'Bruker SMART'
_computing_data_reduction 'Bruker SHELXTL'
_computing_molecular_graphics 'Bruker SHELXTL'
_computing_publication_material 'Bruker SHELXTL'
_computing_structure_refinement 'SHELXL-97 (Sheldrick, 1997)'
_computing_structure_solution 'SHELXS-97 (Sheldrick, 1990)'
_diffrn_ambient_temperature 150(2)
_diffrn_measured_fraction_theta_full 1.000
_diffrn_measured_fraction_theta_max 1.000
_diffrn_measurement_device_type 'Bruker Apex 2000 CCD area detector'
_diffrn_measurement_method 'phi and omega scans'
_diffrn_radiation_monochromator graphite
_diffrn_radiation_source 'fine-focus sealed tube'
_diffrn_radiation_type MoK\a
_diffrn_radiation_wavelength 0.71073
_diffrn_reflns_av_R_equivalents 0.2825
_diffrn_reflns_av_sigmaI/netI 0.1895
_diffrn_reflns_limit_h_max 16
_diffrn_reflns_limit_h_min -16
_diffrn_reflns_limit_k_max 17
_diffrn_reflns_limit_k_min -17
_diffrn_reflns_limit_l_max 28
_diffrn_reflns_limit_l_min -29
_diffrn_reflns_number 32847
_diffrn_reflns_theta_full 26.00
_diffrn_reflns_theta_max 26.00
_diffrn_reflns_theta_min 1.72
_exptl_absorpt_coefficient_mu 0.904
_exptl_absorpt_correction_T_max 0.802
_exptl_absorpt_correction_T_min 0.543
_exptl_absorpt_correction_type empirical
_exptl_absorpt_process_details
;
absorption correction based on 3325 relections(SADABS);Rint 0.1335 before
correction and 0.0632 after.
;
_exptl_crystal_colour red
_exptl_crystal_density_diffrn 1.481
_exptl_crystal_density_method 'not measured'
_exptl_crystal_description needle
_exptl_crystal_F_000 2032
_exptl_crystal_size_max 0.24
_exptl_crystal_size_mid 0.07
_exptl_crystal_size_min 0.03
_refine_diff_density_max 0.806
_refine_diff_density_min -1.307
_refine_diff_density_rms 0.139
_refine_ls_extinction_method none
_refine_ls_goodness_of_fit_ref 0.934
_refine_ls_hydrogen_treatment constr
_refine_ls_matrix_type full
_refine_ls_number_parameters 268
_refine_ls_number_reflns 4347
_refine_ls_number_restraints 0
_refine_ls_restrained_S_all 0.934
_refine_ls_R_factor_all 0.1518
_refine_ls_R_factor_gt 0.0723
_refine_ls_shift/su_max 0.001
_refine_ls_shift/su_mean 0.000
_refine_ls_structure_factor_coef Fsqd
_refine_ls_weighting_details 'calc w=1/[\s^2^(Fo^2^)+(0.0267P)^2^+0.0000P] where P=(Fo^2^+2Fc^2^)/3'
_refine_ls_weighting_scheme calc
_refine_ls_wR_factor_gt 0.1073
_refine_ls_wR_factor_ref 0.1266
_reflns_number_gt 2426
_reflns_number_total 4347
_reflns_threshold_expression >2sigma(I)
_cod_data_source_file c0dt00280a.txt
_cod_data_source_block 09059
_cod_depositor_comments
;
The following automatic conversions were performed:

'_symmetry_cell_setting' value 'Orthorhombic' changed to
'orthorhombic' according to
/home/saulius/struct/CIF-dictionaries/cif_core.dic dictionary named
'cif_core.dic' version 2.4.2 from 2011-04-26.

Automatic conversion script
Id: cif_fix_values 1891 2012-01-12 08:04:46Z andrius 

The following automatic conversions were performed:

'_refine_ls_hydrogen_treatment' value 'constrained' was replaced with
the value 'constr' as specified in the replacement file
'src/cod-tools/trunk/data/replacement-values/replacement_values.lst'.

Automatic conversion script
Id: cif_fix_values 5376 2017-05-30 11:51:03Z andrius 
;
_cod_original_sg_symbol_H-M Pbca
_cod_database_code 7026239

loop_
_symmetry_equiv_pos_as_xyz
'x, y, z'
'-x+1/2, -y, z+1/2'
'-x, y+1/2, -z+1/2'
'x+1/2, -y+1/2, -z'
'-x, -y, -z'
'x-1/2, y, -z-1/2'
'x, -y-1/2, z-1/2'
'-x-1/2, y-1/2, z'

loop_
_atom_site_label
_atom_site_type_symbol
_atom_site_fract_x
_atom_site_fract_y
_atom_site_fract_z
_atom_site_U_iso_or_equiv
_atom_site_adp_type
_atom_site_occupancy
_atom_site_symmetry_multiplicity
_atom_site_calc_flag
_atom_site_refinement_flags
Rh1 Rh 0.88635(4) 0.03957(4) 0.66411(2) 0.02100(17) Uani 1 1 d .
Cl1 Cl 1.01260(13) -0.00866(13) 0.73212(8) 0.0302(5) Uani 1 1 d .
N1 N 0.7811(4) -0.0450(4) 0.7037(2) 0.0219(14) Uani 1 1 d .
C1 C 0.7026(5) -0.0815(5) 0.6816(3) 0.0228(18) Uani 1 1 d .
H1 H 0.6548 -0.1071 0.7074 0.027 Uiso 1 1 calc R
C2 C 0.6755(6) -0.0895(5) 0.6224(3) 0.0249(19) Uani 1 1 d .
C3 C 0.5720(6) -0.0823(5) 0.6117(3) 0.034(2) Uani 1 1 d .
H3 H 0.5264 -0.0711 0.6421 0.040 Uiso 1 1 calc R
C4 C 0.5341(6) -0.0914(6) 0.5568(4) 0.039(2) Uani 1 1 d .
H4 H 0.4634 -0.0846 0.5496 0.046 Uiso 1 1 calc R
C5 C 0.5996(6) -0.1100(5) 0.5139(4) 0.038(2) Uani 1 1 d .
H5 H 0.5744 -0.1161 0.4765 0.046 Uiso 1 1 calc R
C6 C 0.7010(6) -0.1200(5) 0.5238(3) 0.034(2) Uani 1 1 d .
H6 H 0.7446 -0.1362 0.4934 0.041 Uiso 1 1 calc R
C7 C 0.7421(5) -0.1072(5) 0.5773(3) 0.0236(18) Uani 1 1 d .
C8 C 0.8536(5) -0.1200(5) 0.5825(3) 0.0255(19) Uani 1 1 d .
H8 H 0.8814 -0.1687 0.5597 0.031 Uiso 1 1 calc R
C9 C 0.9221(5) -0.0725(5) 0.6150(3) 0.0222(18) Uani 1 1 d .
C10 C 0.7861(5) -0.0509(6) 0.7659(3) 0.035(2) Uani 1 1 d .
H10A H 0.7976 0.0120 0.7816 0.052 Uiso 1 1 calc R
H10B H 0.8421 -0.0924 0.7770 0.052 Uiso 1 1 calc R
H10C H 0.7220 -0.0761 0.7805 0.052 Uiso 1 1 calc R
C11 C 1.0290(5) -0.1035(5) 0.6092(3) 0.0216(18) Uani 1 1 d .
C12 C 1.0550(6) -0.1981(5) 0.6120(3) 0.0275(19) Uani 1 1 d .
H12 H 1.0043 -0.2436 0.6204 0.033 Uiso 1 1 calc R
C13 C 1.1549(6) -0.2269(6) 0.6027(3) 0.037(2) Uani 1 1 d .
H13 H 1.1713 -0.2919 0.6034 0.044 Uiso 1 1 calc R
C14 C 1.2303(6) -0.1615(7) 0.5924(3) 0.039(2) Uani 1 1 d .
H14 H 1.2987 -0.1809 0.5869 0.047 Uiso 1 1 calc R
C15 C 1.2050(6) -0.0691(6) 0.5902(3) 0.036(2) Uani 1 1 d .
H15 H 1.2559 -0.0237 0.5819 0.044 Uiso 1 1 calc R
C16 C 1.1070(5) -0.0399(6) 0.5997(3) 0.0281(17) Uani 1 1 d .
H16 H 1.0923 0.0255 0.5998 0.034 Uiso 1 1 calc R
C17 C 0.8023(5) 0.1387(5) 0.6138(3) 0.0196(17) Uani 1 1 d .
C18 C 0.9077(5) 0.1457(5) 0.5979(3) 0.0223(18) Uani 1 1 d .
C19 C 0.9611(5) 0.1718(5) 0.6468(3) 0.0258(19) Uani 1 1 d .
C20 C 0.8901(6) 0.1896(5) 0.6917(3) 0.0245(17) Uani 1 1 d .
C21 C 0.7930(5) 0.1702(5) 0.6706(3) 0.0249(18) Uani 1 1 d .
C22 C 0.7179(5) 0.1251(5) 0.5720(3) 0.031(2) Uani 1 1 d .
H22A H 0.6562 0.1056 0.5919 0.046 Uiso 1 1 calc R
H22B H 0.7374 0.0766 0.5447 0.046 Uiso 1 1 calc R
H22C H 0.7052 0.1844 0.5521 0.046 Uiso 1 1 calc R
C23 C 0.9461(6) 0.1325(6) 0.5395(3) 0.037(2) Uani 1 1 d .
H23A H 1.0204 0.1373 0.5395 0.056 Uiso 1 1 calc R
H23B H 0.9174 0.1811 0.5149 0.056 Uiso 1 1 calc R
H23C H 0.9259 0.0703 0.5257 0.056 Uiso 1 1 calc R
C24 C 1.0719(5) 0.1936(6) 0.6521(3) 0.039(2) Uani 1 1 d .
H24A H 1.1025 0.1522 0.6804 0.058 Uiso 1 1 calc R
H24B H 1.0805 0.2593 0.6637 0.058 Uiso 1 1 calc R
H24C H 1.1053 0.1837 0.6155 0.058 Uiso 1 1 calc R
C25 C 0.9179(6) 0.2202(5) 0.7504(3) 0.036(2) Uani 1 1 d .
H25A H 0.8561 0.2260 0.7733 0.055 Uiso 1 1 calc R
H25B H 0.9525 0.2812 0.7488 0.055 Uiso 1 1 calc R
H25C H 0.9632 0.1735 0.7675 0.055 Uiso 1 1 calc R
C26 C 0.6944(5) 0.1798(5) 0.7019(3) 0.033(2) Uani 1 1 d .
H26A H 0.7078 0.1827 0.7426 0.049 Uiso 1 1 calc R
H26B H 0.6511 0.1254 0.6937 0.049 Uiso 1 1 calc R
H26C H 0.6599 0.2375 0.6899 0.049 Uiso 1 1 calc R

loop_
_atom_site_aniso_label
_atom_site_aniso_U_11
_atom_site_aniso_U_22
_atom_site_aniso_U_33
_atom_site_aniso_U_23
_atom_site_aniso_U_13
_atom_site_aniso_U_12
Rh1 0.0215(3) 0.0201(3) 0.0213(3) 0.0010(3) 0.0012(3) 0.0014(3)
Cl1 0.0326(11) 0.0318(11) 0.0261(11) 0.0006(9) -0.0051(9) 0.0053(9)
N1 0.025(3) 0.020(3) 0.020(3) 0.001(3) 0.004(3) 0.006(3)
C1 0.021(4) 0.017(4) 0.030(5) -0.002(3) 0.008(4) 0.001(3)
C2 0.027(5) 0.012(4) 0.036(5) -0.005(4) 0.003(4) -0.003(4)
C3 0.035(5) 0.034(5) 0.032(5) 0.003(4) 0.011(4) -0.007(4)
C4 0.022(5) 0.032(5) 0.062(7) 0.005(5) -0.010(5) 0.000(4)
C5 0.039(6) 0.034(5) 0.042(5) -0.004(4) -0.014(5) -0.006(4)
C6 0.033(5) 0.031(5) 0.038(6) -0.009(4) 0.003(4) 0.003(4)
C7 0.028(5) 0.018(4) 0.025(5) -0.002(4) -0.005(4) -0.006(4)
C8 0.035(5) 0.018(4) 0.024(5) -0.001(3) 0.013(4) 0.000(4)
C9 0.027(4) 0.025(4) 0.015(4) 0.005(3) 0.003(3) 0.002(3)
C10 0.032(5) 0.040(5) 0.032(5) 0.007(5) 0.002(4) 0.005(4)
C11 0.023(4) 0.024(5) 0.017(4) 0.005(3) 0.003(3) 0.004(4)
C12 0.027(5) 0.019(4) 0.037(5) 0.000(4) 0.005(4) 0.000(4)
C13 0.046(5) 0.039(6) 0.025(5) 0.002(4) 0.000(4) 0.016(5)
C14 0.019(5) 0.071(7) 0.029(5) 0.002(5) 0.004(4) 0.016(5)
C15 0.026(5) 0.048(6) 0.034(5) 0.007(4) -0.005(4) 0.010(4)
C16 0.028(4) 0.032(4) 0.024(4) -0.003(4) -0.002(4) 0.009(5)
C17 0.021(4) 0.017(4) 0.021(4) 0.002(3) -0.006(3) -0.003(3)
C18 0.032(5) 0.020(4) 0.015(4) 0.006(3) -0.002(3) -0.001(3)
C19 0.026(4) 0.019(4) 0.032(5) 0.013(4) -0.003(4) -0.006(4)
C20 0.032(4) 0.010(4) 0.031(4) -0.005(3) -0.003(4) 0.001(4)
C21 0.031(4) 0.021(4) 0.022(5) 0.002(4) 0.003(4) 0.010(4)
C22 0.030(5) 0.027(5) 0.036(5) 0.003(4) -0.010(4) 0.000(4)
C23 0.041(5) 0.038(5) 0.032(5) 0.010(4) 0.006(4) 0.001(4)
C24 0.031(5) 0.039(5) 0.046(6) 0.006(4) -0.001(4) -0.010(4)
C25 0.058(6) 0.017(5) 0.035(5) -0.006(4) -0.016(4) 0.003(4)
C26 0.042(5) 0.020(5) 0.036(5) 0.003(4) 0.014(4) 0.002(4)

loop_
_atom_type_symbol
_atom_type_description
_atom_type_scat_dispersion_real
_atom_type_scat_dispersion_imag
_atom_type_scat_source
C C 0.0033 0.0016 'International Tables Vol C Tables 4.2.6.8 and 6.1.1.4'
H H 0.0000 0.0000 'International Tables Vol C Tables 4.2.6.8 and 6.1.1.4'
N N 0.0061 0.0033 'International Tables Vol C Tables 4.2.6.8 and 6.1.1.4'
Cl Cl 0.1484 0.1585 'International Tables Vol C Tables 4.2.6.8 and 6.1.1.4'
Rh Rh -1.1178 0.9187 'International Tables Vol C Tables 4.2.6.8 and 6.1.1.4'

loop_
_geom_angle_atom_site_label_1
_geom_angle_atom_site_label_2
_geom_angle_atom_site_label_3
_geom_angle
C9 Rh1 N1 87.6(3)
C9 Rh1 C17 108.5(3)
N1 Rh1 C17 106.8(2)
C9 Rh1 C19 118.0(3)
N1 Rh1 C19 154.2(3)
C17 Rh1 C19 63.8(3)
C9 Rh1 C18 95.8(3)
N1 Rh1 C18 144.3(2)
C17 Rh1 C18 38.7(2)
C19 Rh1 C18 37.6(2)
C9 Rh1 C20 156.0(3)
N1 Rh1 C20 116.1(3)
C17 Rh1 C20 63.0(3)
C19 Rh1 C20 38.1(3)
C18 Rh1 C20 63.2(3)
C9 Rh1 C21 145.2(3)
N1 Rh1 C21 94.8(2)
C17 Rh1 C21 37.8(2)
C19 Rh1 C21 62.6(3)
C18 Rh1 C21 63.1(3)
C20 Rh1 C21 36.5(2)
C9 Rh1 Cl1 90.0(2)
N1 Rh1 Cl1 89.63(16)
C17 Rh1 Cl1 155.42(19)
C19 Rh1 Cl1 93.47(19)
C18 Rh1 Cl1 125.75(19)
C20 Rh1 Cl1 93.5(2)
C21 Rh1 Cl1 124.7(2)
C1 N1 C10 115.1(6)
C1 N1 Rh1 126.8(5)
C10 N1 Rh1 117.1(5)
N1 C1 C2 129.1(7)
N1 C1 H1 115.5
C2 C1 H1 115.5
C3 C2 C7 119.1(7)
C3 C2 C1 114.3(7)
C7 C2 C1 126.6(7)
C2 C3 C4 120.8(7)
C2 C3 H3 119.6
C4 C3 H3 119.6
C5 C4 C3 119.1(7)
C5 C4 H4 120.5
C3 C4 H4 120.5
C4 C5 C6 121.0(8)
C4 C5 H5 119.5
C6 C5 H5 119.5
C5 C6 C7 121.6(7)
C5 C6 H6 119.2
C7 C6 H6 119.2
C6 C7 C2 118.3(7)
C6 C7 C8 116.4(7)
C2 C7 C8 125.2(7)
C9 C8 C7 129.7(7)
C9 C8 H8 115.1
C7 C8 H8 115.1
C8 C9 C11 115.4(6)
C8 C9 Rh1 124.0(5)
C11 C9 Rh1 120.5(5)
N1 C10 H10A 109.5
N1 C10 H10B 109.5
H10A C10 H10B 109.5
N1 C10 H10C 109.5
H10A C10 H10C 109.5
H10B C10 H10C 109.5
C16 C11 C12 117.2(7)
C16 C11 C9 121.7(7)
C12 C11 C9 121.1(7)
C11 C12 C13 120.5(7)
C11 C12 H12 119.7
C13 C12 H12 119.7
C14 C13 C12 120.5(8)
C14 C13 H13 119.7
C12 C13 H13 119.7
C15 C14 C13 118.8(7)
C15 C14 H14 120.6
C13 C14 H14 120.6
C14 C15 C16 121.1(8)
C14 C15 H15 119.5
C16 C15 H15 119.5
C15 C16 C11 121.7(8)
C15 C16 H16 119.1
C11 C16 H16 119.1
C21 C17 C18 108.1(6)
C21 C17 C22 126.9(6)
C18 C17 C22 123.2(6)
C21 C17 Rh1 74.2(4)
C18 C17 Rh1 72.3(4)
C22 C17 Rh1 131.4(5)
C19 C18 C17 106.4(6)
C19 C18 C23 129.1(7)
C17 C18 C23 124.3(6)
C19 C18 Rh1 69.9(4)
C17 C18 Rh1 69.0(4)
C23 C18 Rh1 128.5(5)
C18 C19 C20 109.3(6)
C18 C19 C24 127.7(7)
C20 C19 C24 122.4(7)
C18 C19 Rh1 72.5(4)
C20 C19 Rh1 73.5(4)
C24 C19 Rh1 127.4(5)
C21 C20 C19 107.2(6)
C21 C20 C25 127.5(7)
C19 C20 C25 125.2(7)
C21 C20 Rh1 71.8(4)
C19 C20 Rh1 68.3(4)
C25 C20 Rh1 123.6(5)
C20 C21 C17 108.6(6)
C20 C21 C26 126.6(7)
C17 C21 C26 124.8(7)
C20 C21 Rh1 71.7(4)
C17 C21 Rh1 68.0(4)
C26 C21 Rh1 125.9(5)
C17 C22 H22A 109.5
C17 C22 H22B 109.5
H22A C22 H22B 109.5
C17 C22 H22C 109.5
H22A C22 H22C 109.5
H22B C22 H22C 109.5
C18 C23 H23A 109.5
C18 C23 H23B 109.5
H23A C23 H23B 109.5
C18 C23 H23C 109.5
H23A C23 H23C 109.5
H23B C23 H23C 109.5
C19 C24 H24A 109.5
C19 C24 H24B 109.5
H24A C24 H24B 109.5
C19 C24 H24C 109.5
H24A C24 H24C 109.5
H24B C24 H24C 109.5
C20 C25 H25A 109.5
C20 C25 H25B 109.5
H25A C25 H25B 109.5
C20 C25 H25C 109.5
H25A C25 H25C 109.5
H25B C25 H25C 109.5
C21 C26 H26A 109.5
C21 C26 H26B 109.5
H26A C26 H26B 109.5
C21 C26 H26C 109.5
H26A C26 H26C 109.5
H26B C26 H26C 109.5

loop_
_geom_bond_atom_site_label_1
_geom_bond_atom_site_label_2
_geom_bond_distance
Rh1 C9 2.029(7)
Rh1 N1 2.059(6)
Rh1 C17 2.151(7)
Rh1 C19 2.162(7)
Rh1 C18 2.195(7)
Rh1 C20 2.231(7)
Rh1 C21 2.233(7)
Rh1 Cl1 2.4130(19)
N1 C1 1.269(8)
N1 C10 1.479(8)
C1 C2 1.449(10)
C1 H1 0.9500
C2 C3 1.389(9)
C2 C7 1.404(9)
C3 C4 1.399(10)
C3 H3 0.9500
C4 C5 1.358(10)
C4 H4 0.9500
C5 C6 1.362(9)
C5 H5 0.9500
C6 C7 1.389(10)
C6 H6 0.9500
C7 C8 1.484(9)
C8 C9 1.365(9)
C8 H8 0.9500
C9 C11 1.480(9)
C10 H10A 0.9800
C10 H10B 0.9800
C10 H10C 0.9800
C11 C16 1.385(9)
C11 C12 1.391(9)
C12 C13 1.394(9)
C12 H12 0.9500
C13 C14 1.382(10)
C13 H13 0.9500
C14 C15 1.357(11)
C14 H14 0.9500
C15 C16 1.373(9)
C15 H15 0.9500
C16 H16 0.9500
C17 C21 1.423(9)
C17 C18 1.440(9)
C17 C22 1.501(9)
C18 C19 1.405(9)
C18 C23 1.482(9)
C19 C20 1.437(9)
C19 C24 1.496(9)
C20 C21 1.400(9)
C20 C25 1.502(9)
C21 C26 1.499(8)
C22 H22A 0.9800
C22 H22B 0.9800
C22 H22C 0.9800
C23 H23A 0.9800
C23 H23B 0.9800
C23 H23C 0.9800
C24 H24A 0.9800
C24 H24B 0.9800
C24 H24C 0.9800
C25 H25A 0.9800
C25 H25B 0.9800
C25 H25C 0.9800
C26 H26A 0.9800
C26 H26B 0.9800
C26 H26C 0.9800

loop_
_geom_torsion_atom_site_label_1
_geom_torsion_atom_site_label_2
_geom_torsion_atom_site_label_3
_geom_torsion_atom_site_label_4
_geom_torsion
C9 Rh1 N1 C1 -64.7(6)
C17 Rh1 N1 C1 43.9(6)
C19 Rh1 N1 C1 108.1(7)
C18 Rh1 N1 C1 31.9(8)
C20 Rh1 N1 C1 111.6(6)
C21 Rh1 N1 C1 80.6(6)
Cl1 Rh1 N1 C1 -154.6(6)
C9 Rh1 N1 C10 127.1(5)
C17 Rh1 N1 C10 -124.3(5)
C19 Rh1 N1 C10 -60.1(8)
C18 Rh1 N1 C10 -136.3(5)
C20 Rh1 N1 C10 -56.6(6)
C21 Rh1 N1 C10 -87.6(5)
Cl1 Rh1 N1 C10 37.2(5)
C10 N1 C1 C2 -178.5(7)
Rh1 N1 C1 C2 13.1(11)
N1 C1 C2 C3 -145.7(7)
N1 C1 C2 C7 37.1(12)
C7 C2 C3 C4 -0.8(11)
C1 C2 C3 C4 -178.2(7)
C2 C3 C4 C5 1.9(12)
C3 C4 C5 C6 0.1(12)
C4 C5 C6 C7 -3.2(12)
C5 C6 C7 C2 4.2(11)
C5 C6 C7 C8 -179.9(7)
C3 C2 C7 C6 -2.2(11)
C1 C2 C7 C6 174.9(7)
C3 C2 C7 C8 -177.6(7)
C1 C2 C7 C8 -0.6(12)
C6 C7 C8 C9 143.3(8)
C2 C7 C8 C9 -41.1(12)
C7 C8 C9 C11 -179.3(7)
C7 C8 C9 Rh1 -3.8(11)
N1 Rh1 C9 C8 56.8(6)
C17 Rh1 C9 C8 -50.1(7)
C19 Rh1 C9 C8 -119.6(6)
C18 Rh1 C9 C8 -87.6(6)
C20 Rh1 C9 C8 -115.0(8)
C21 Rh1 C9 C8 -38.2(9)
Cl1 Rh1 C9 C8 146.4(6)
N1 Rh1 C9 C11 -127.9(5)
C17 Rh1 C9 C11 125.2(5)
C19 Rh1 C9 C11 55.7(6)
C18 Rh1 C9 C11 87.7(6)
C20 Rh1 C9 C11 60.3(9)
C21 Rh1 C9 C11 137.1(5)
Cl1 Rh1 C9 C11 -38.3(5)
C8 C9 C11 C16 130.1(7)
Rh1 C9 C11 C16 -45.6(9)
C8 C9 C11 C12 -48.6(9)
Rh1 C9 C11 C12 135.7(6)
C16 C11 C12 C13 -3.2(11)
C9 C11 C12 C13 175.6(7)
C11 C12 C13 C14 2.2(12)
C12 C13 C14 C15 -1.5(12)
C13 C14 C15 C16 2.0(12)
C14 C15 C16 C11 -3.2(12)
C12 C11 C16 C15 3.7(10)
C9 C11 C16 C15 -175.1(7)
C9 Rh1 C17 C21 168.9(4)
N1 Rh1 C17 C21 75.8(4)
C19 Rh1 C17 C21 -78.3(4)
C18 Rh1 C17 C21 -115.4(6)
C20 Rh1 C17 C21 -35.4(4)
Cl1 Rh1 C17 C21 -54.2(7)
C9 Rh1 C17 C18 -75.7(4)
N1 Rh1 C17 C18 -168.8(4)
C19 Rh1 C17 C18 37.1(4)
C20 Rh1 C17 C18 79.9(4)
C21 Rh1 C17 C18 115.4(6)
Cl1 Rh1 C17 C18 61.1(7)
C9 Rh1 C17 C22 43.3(7)
N1 Rh1 C17 C22 -49.8(7)
C19 Rh1 C17 C22 156.1(8)
C18 Rh1 C17 C22 119.0(8)
C20 Rh1 C17 C22 -161.1(8)
C21 Rh1 C17 C22 -125.6(9)
Cl1 Rh1 C17 C22 -179.8(4)
C21 C17 C18 C19 5.9(8)
C22 C17 C18 C19 171.4(6)
Rh1 C17 C18 C19 -60.2(5)
C21 C17 C18 C23 -170.9(7)
C22 C17 C18 C23 -5.3(11)
Rh1 C17 C18 C23 123.0(7)
C21 C17 C18 Rh1 66.1(5)
C22 C17 C18 Rh1 -128.4(7)
C9 Rh1 C18 C19 -129.9(5)
N1 Rh1 C18 C19 136.2(5)
C17 Rh1 C18 C19 117.6(6)
C20 Rh1 C18 C19 38.0(4)
C21 Rh1 C18 C19 79.2(5)
Cl1 Rh1 C18 C19 -35.7(5)
C9 Rh1 C18 C17 112.5(4)
N1 Rh1 C18 C17 18.6(6)
C19 Rh1 C18 C17 -117.6(6)
C20 Rh1 C18 C17 -79.6(4)
C21 Rh1 C18 C17 -38.4(4)
Cl1 Rh1 C18 C17 -153.3(3)
C9 Rh1 C18 C23 -5.3(7)
N1 Rh1 C18 C23 -99.2(7)
C17 Rh1 C18 C23 -117.8(8)
C19 Rh1 C18 C23 124.6(8)
C20 Rh1 C18 C23 162.6(7)
C21 Rh1 C18 C23 -156.2(7)
Cl1 Rh1 C18 C23 88.8(6)
C17 C18 C19 C20 -5.2(8)
C23 C18 C19 C20 171.4(7)
Rh1 C18 C19 C20 -64.8(5)
C17 C18 C19 C24 -176.2(7)
C23 C18 C19 C24 0.4(13)
Rh1 C18 C19 C24 124.2(8)
C17 C18 C19 Rh1 59.6(5)
C23 C18 C19 Rh1 -123.8(8)
C9 Rh1 C19 C18 59.8(5)
N1 Rh1 C19 C18 -112.0(6)
C17 Rh1 C19 C18 -38.1(4)
C20 Rh1 C19 C18 -117.1(6)
C21 Rh1 C19 C18 -80.7(4)
Cl1 Rh1 C19 C18 151.6(4)
C9 Rh1 C19 C20 176.9(4)
N1 Rh1 C19 C20 5.1(8)
C17 Rh1 C19 C20 79.0(4)
C18 Rh1 C19 C20 117.1(6)
C21 Rh1 C19 C20 36.4(4)
Cl1 Rh1 C19 C20 -91.3(4)
C9 Rh1 C19 C24 -64.6(7)
N1 Rh1 C19 C24 123.6(7)
C17 Rh1 C19 C24 -162.6(8)
C18 Rh1 C19 C24 -124.4(9)
C20 Rh1 C19 C24 118.5(9)
C21 Rh1 C19 C24 154.9(8)
Cl1 Rh1 C19 C24 27.2(7)
C18 C19 C20 C21 2.5(8)
C24 C19 C20 C21 174.1(6)
Rh1 C19 C20 C21 -61.6(5)
C18 C19 C20 C25 -179.2(6)
C24 C19 C20 C25 -7.6(11)
Rh1 C19 C20 C25 116.7(7)
C18 C19 C20 Rh1 64.1(5)
C24 C19 C20 Rh1 -124.3(7)
C9 Rh1 C20 C21 111.1(7)
N1 Rh1 C20 C21 -59.7(5)
C17 Rh1 C20 C21 36.7(4)
C19 Rh1 C20 C21 117.8(6)
C18 Rh1 C20 C21 80.3(4)
Cl1 Rh1 C20 C21 -151.1(4)
C9 Rh1 C20 C19 -6.7(9)
N1 Rh1 C20 C19 -177.5(4)
C17 Rh1 C20 C19 -81.1(4)
C18 Rh1 C20 C19 -37.5(4)
C21 Rh1 C20 C19 -117.8(6)
Cl1 Rh1 C20 C19 91.2(4)
C9 Rh1 C20 C25 -125.4(7)
N1 Rh1 C20 C25 63.7(7)
C17 Rh1 C20 C25 160.1(7)
C19 Rh1 C20 C25 -118.8(8)
C18 Rh1 C20 C25 -156.3(7)
C21 Rh1 C20 C25 123.5(8)
Cl1 Rh1 C20 C25 -27.6(6)
C19 C20 C21 C17 1.3(8)
C25 C20 C21 C17 -176.9(7)
Rh1 C20 C21 C17 -58.1(5)
C19 C20 C21 C26 -179.1(6)
C25 C20 C21 C26 2.7(12)
Rh1 C20 C21 C26 121.5(7)
C19 C20 C21 Rh1 59.4(5)
C25 C20 C21 Rh1 -118.8(7)
C18 C17 C21 C20 -4.5(8)
C22 C17 C21 C20 -169.3(6)
Rh1 C17 C21 C20 60.4(5)
C18 C17 C21 C26 175.9(6)
C22 C17 C21 C26 11.1(12)
Rh1 C17 C21 C26 -119.3(7)
C18 C17 C21 Rh1 -64.9(5)
C22 C17 C21 Rh1 130.3(7)
C9 Rh1 C21 C20 -138.4(5)
N1 Rh1 C21 C20 128.9(4)
C17 Rh1 C21 C20 -119.8(6)
C19 Rh1 C21 C20 -38.0(4)
C18 Rh1 C21 C20 -80.5(4)
Cl1 Rh1 C21 C20 36.0(5)
C9 Rh1 C21 C17 -18.6(7)
N1 Rh1 C21 C17 -111.3(4)
C19 Rh1 C21 C17 81.8(4)
C18 Rh1 C21 C17 39.3(4)
C20 Rh1 C21 C17 119.8(6)
Cl1 Rh1 C21 C17 155.8(3)
C9 Rh1 C21 C26 99.2(7)
N1 Rh1 C21 C26 6.5(6)
C17 Rh1 C21 C26 117.8(8)
C19 Rh1 C21 C26 -160.4(7)
C18 Rh1 C21 C26 157.1(7)
C20 Rh1 C21 C26 -122.4(8)
Cl1 Rh1 C21 C26 -86.4(6)
